data_2241574
loop_
_publ_author_name
'Holczbauer, Tamas'
'Domjan, Attila'
'Fodor, Csaba'

_publ_section_title
;
 Crystal structure of
 diaquatris(1-ethyl-1<i>H</i>-imidazole-\k<i>N</i>^3^)(sulfato-\k<i>O</i>)nickel(II)
;
_journal_coeditor_code LH5802
_journal_issue 3
_journal_name_full 'Acta Crystallographica Section E'
_journal_page_first 374
_journal_page_last 377
_journal_paper_doi 10.1107/S2056989016002863
_journal_volume 72
_journal_year 2016
_chemical_formula_iupac '[Ni (S O4) (C5 H8 N2)3 (H2 O)2]'
_chemical_formula_moiety 'C15 H28 N6 Ni O6 S'
_chemical_formula_sum 'C15 H28 N6 Ni O6 S'
_chemical_formula_weight 478.97
_chemical_name_systematic Diaquatris(1-ethyl-1<i>H</i>-imidazole-\k<i>N</i>^3^)(sulfato-\k<i>O</i>)nickel(II)
_space_group_crystal_system monoclinic
_space_group_IT_number 14
_space_group_name_Hall '-P 2ybc'
_space_group_name_H-M_alt 'P 1 21/c 1'
_symmetry_space_group_name_Hall '-P 2ybc'
_symmetry_space_group_name_H-M 'P 1 21/c 1'
_atom_sites_solution_hydrogens mixed
_atom_sites_solution_primary direct
_atom_sites_solution_secondary direct
_audit_creation_method SHELXL-2014/7
_cell_angle_alpha 90
_cell_angle_beta 128.980(5)
_cell_angle_gamma 90
_cell_formula_units_Z 4
_cell_length_a 12.0252(13)
_cell_length_b 14.3481(15)
_cell_length_c 15.3502(11)
_cell_measurement_reflns_used 24228
_cell_measurement_temperature 131(2)
_cell_measurement_theta_max 29.15
_cell_measurement_theta_min 3.01
_cell_volume 2058.9(4)
_computing_cell_refinement
;
CrystalClear (Rigaku, 2008)
;
_computing_data_collection
;
CrystalClear (Rigaku, 2008)
;
_computing_data_reduction
;
CrystalClear (Rigaku, 2008)
;
_computing_molecular_graphics
;
Mercury (Macrae <i>et al.</i>,  2008)
;
_computing_publication_material
;
PLATON (Spek, 2009)
;
_computing_structure_refinement
;
SHELXL2014 (Sheldrick, 2015)
;
_computing_structure_solution
;
SHELXS97 (Sheldrick, 2008)
;
_diffrn_ambient_temperature 131(2)
_diffrn_detector_area_resol_mean 10.0000
_diffrn_measured_fraction_theta_full 0.998
_diffrn_measured_fraction_theta_max 0.998
_diffrn_measurement_device_type 'Rigaku R-AXIS RAPID-S'
_diffrn_measurement_method dtprofit.ref
_diffrn_radiation_monochromator graphite
_diffrn_radiation_type MoK\a
_diffrn_radiation_wavelength 0.71075
_diffrn_reflns_av_R_equivalents 0.0297
_diffrn_reflns_limit_h_max 15
_diffrn_reflns_limit_h_min -15
_diffrn_reflns_limit_k_max 18
_diffrn_reflns_limit_k_min -18
_diffrn_reflns_limit_l_max 19
_diffrn_reflns_limit_l_min -19
_diffrn_reflns_number 28931
_diffrn_reflns_theta_full 25.242
_diffrn_reflns_theta_max 27.492
_diffrn_reflns_theta_min 3.010
_exptl_absorpt_coefficient_mu 1.089
_exptl_absorpt_correction_T_max 1.0000
_exptl_absorpt_correction_T_min 0.7051
_exptl_absorpt_correction_type numerical
_exptl_absorpt_process_details
;
(NUMABS; Higashi, 1999)
;
_exptl_crystal_colour blue--green
_exptl_crystal_density_diffrn 1.545
_exptl_crystal_density_method 'not measured'
_exptl_crystal_description Prism
_exptl_crystal_F_000 1008
_exptl_crystal_size_max 0.400
_exptl_crystal_size_mid 0.250
_exptl_crystal_size_min 0.150
_refine_diff_density_max 1.036
_refine_diff_density_min -1.122
_refine_ls_extinction_method none
_refine_ls_goodness_of_fit_ref 1.073
_refine_ls_hydrogen_treatment mixed
_refine_ls_matrix_type full
_refine_ls_number_parameters 290
_refine_ls_number_reflns 4723
_refine_ls_number_restraints 2
_refine_ls_restrained_S_all 1.103
_refine_ls_R_factor_all 0.0372
_refine_ls_R_factor_gt 0.0327
_refine_ls_shift/su_max 0.001
_refine_ls_shift/su_mean 0.000
_refine_ls_structure_factor_coef Fsqd
_refine_ls_weighting_details 'w=1/[\s^2^(Fo^2^)+(0.0358P)^2^+2.7059P] where P=(Fo^2^+2Fc^2^)/3'
_refine_ls_weighting_scheme calc
_refine_ls_wR_factor_gt 0.0788
_refine_ls_wR_factor_ref 0.0848
_reflns_number_gt 4284
_reflns_number_total 4723
_reflns_threshold_expression 'I > 2\s(I)'
_cod_data_source_file lh5802sup1.cif
_cod_data_source_block I
_cod_database_code 2241574
_shelx_space_group_comment
;
The symmetry employed for this shelxl refinement is uniquely defined
by the following loop, which should always be used as a source of
symmetry information in preference to the above space-group names.
They are only intended as comments.
;
_shelx_estimated_absorpt_t_min 0.670
_shelx_estimated_absorpt_t_max 0.854

loop_
_space_group_symop_operation_xyz
'x, y, z'
'-x, y+1/2, -z+1/2'
'-x, -y, -z'
'x, -y-1/2, z-1/2'

loop_
_atom_site_type_symbol
_atom_site_label
_atom_site_fract_x
_atom_site_fract_y
_atom_site_fract_z
_atom_site_U_iso_or_equiv
_atom_site_adp_type
_atom_site_calc_flag
_atom_site_occupancy
_atom_site_disorder_assembly
_atom_site_disorder_group
Ni Ni1 0.32786(2) 0.06839(2) 0.17394(2) 0.01465(8) Uani d 1 . .
S S1 0.19425(5) -0.13289(3) 0.04041(4) 0.01533(11) Uani d 1 . .
O O1 0.17269(16) 0.02378(11) 0.19192(12) 0.0184(3) Uani d 1 . .
O O2 0.16244(15) 0.09393(11) 0.00106(12) 0.0194(3) Uani d 1 . .
O O3 0.31939(14) -0.07108(9) 0.11877(12) 0.0181(3) Uani d 1 . .
O O4 0.10655(15) -0.13787(10) 0.07794(12) 0.0203(3) Uani d 1 . .
O O5 0.10552(15) -0.09040(10) -0.07368(12) 0.0205(3) Uani d 1 . .
O O6 0.24281(15) -0.22575(10) 0.03973(12) 0.0226(3) Uani d 1 . .
N N11 0.48566(17) 0.02439(12) 0.33618(13) 0.0171(3) Uani d 1 . .
N N12 0.30580(17) 0.20374(12) 0.21002(14) 0.0186(3) Uani d 1 . .
N N13 0.47676(17) 0.10307(12) 0.15321(14) 0.0183(3) Uani d 1 . .
N N31 0.61057(18) -0.07752(12) 0.47365(15) 0.0205(3) Uani d 1 . .
N N32 0.1943(2) 0.33190(13) 0.19606(18) 0.0293(4) Uani d 1 . .
N N33 0.67307(18) 0.15163(12) 0.18436(15) 0.0203(3) Uani d 1 . .
C C21 0.5071(2) -0.06505(14) 0.36263(17) 0.0182(4) Uani d 1 . .
H H21 0.4561 -0.1143 0.3101 0.022 Uiso calc 1 . .
C C22 0.1814(2) 0.24081(14) 0.17007(19) 0.0235(4) Uani d 1 . .
H H22 0.0937 0.2074 0.1282 0.028 Uiso calc 1 . .
C C23 0.6062(2) 0.13902(14) 0.22810(17) 0.0200(4) Uani d 1 . .
H H23 0.6465 0.1540 0.3030 0.024 Uiso calc 1 . .
C C41 0.6587(2) 0.00910(15) 0.52137(17) 0.0215(4) Uani d 1 . .
H H41 0.7313 0.0229 0.5985 0.026 Uiso calc 1 . .
C C42 0.3367(2) 0.35474(15) 0.2570(2) 0.0280(5) Uani d 1 . .
H H42 0.3790 0.4141 0.2871 0.034 Uiso calc 1 . .
C C43 0.5818(2) 0.12208(15) 0.07504(18) 0.0239(4) Uani d 1 . .
H H43 0.5989 0.1225 0.0225 0.029 Uiso calc 1 . .
C C51 0.5813(2) 0.07121(14) 0.43575(17) 0.0211(4) Uani d 1 . .
H H51 0.5916 0.1370 0.4434 0.025 Uiso calc 1 . .
C C52 0.4042(2) 0.27554(14) 0.26545(18) 0.0215(4) Uani d 1 . .
H H52 0.5038 0.2701 0.3036 0.026 Uiso calc 1 . .
C C53 0.4619(2) 0.09216(15) 0.05751(17) 0.0209(4) Uani d 1 . .
H H53 0.3798 0.0673 -0.0110 0.025 Uiso calc 1 . .
C C61 0.6605(3) -0.16783(16) 0.5309(2) 0.0306(5) Uani d 1 . .
H H61A 0.5983 -0.2177 0.4768 0.037 Uiso calc 1 . .
H H61B 0.6524 -0.1688 0.5912 0.037 Uiso calc 1 . .
C C62 0.0740(3) 0.39212(18) 0.1578(3) 0.0462(7) Uani d 1 . .
H H62A -0.0128 0.3533 0.1216 0.055 Uiso calc 0.586(7) A 1
H H62B 0.0576 0.4354 0.1005 0.055 Uiso calc 0.586(7) A 1
H H62C 0.0944 0.4235 0.2239 0.055 Uiso calc 0.414(7) A 2
H H62D -0.0116 0.3526 0.1243 0.055 Uiso calc 0.414(7) A 2
C C63 0.8153(2) 0.19343(16) 0.24232(19) 0.0254(4) Uani d 1 . .
H H63A 0.8754 0.1508 0.2368 0.030 Uiso calc 1 . .
H H63B 0.8617 0.2014 0.3227 0.030 Uiso calc 1 . .
C C71 0.8118(3) -0.18738(19) 0.5804(3) 0.0461(7) Uani d 1 . .
H H71A 0.8749 -0.1414 0.6389 0.069 Uiso calc 1 . .
H H71B 0.8215 -0.1836 0.5217 0.069 Uiso calc 1 . .
H H71C 0.8384 -0.2500 0.6131 0.069 Uiso calc 1 . .
C C72A 0.0951(4) 0.4480(3) 0.2497(3) 0.0344(11) Uani d 0.586(7) A 1
H H72A 0.0106 0.4869 0.2184 0.052 Uiso calc 0.586(7) A 1
H H72B 0.1796 0.4878 0.2850 0.052 Uiso calc 0.586(7) A 1
H H72C 0.1088 0.4057 0.3059 0.052 Uiso calc 0.586(7) A 1
C C72B 0.0385(8) 0.4659(5) 0.0733(6) 0.061(3) Uani d 0.414(7) A 2
H H72D 0.1231 0.5044 0.1042 0.092 Uiso calc 0.414(7) A 2
H H72E -0.0394 0.5052 0.0568 0.092 Uiso calc 0.414(7) A 2
H H72F 0.0086 0.4358 0.0042 0.092 Uiso calc 0.414(7) A 2
C C73 0.8063(3) 0.28677(17) 0.1928(2) 0.0286(5) Uani d 1 . .
H H73A 0.7374 0.3265 0.1894 0.043 Uiso calc 1 . .
H H73B 0.7752 0.2778 0.1171 0.043 Uiso calc 1 . .
H H73C 0.9006 0.3166 0.2399 0.043 Uiso calc 1 . .
H H2A 0.145(3) 0.044(2) -0.030(2) 0.030(7) Uiso d 1 . .
H H2B 0.083(3) 0.112(2) -0.017(2) 0.038(8) Uiso d 1 . .
H H1A 0.152(3) -0.029(2) 0.163(3) 0.041(8) Uiso d 1 . .
H H1B 0.098(3) 0.046(2) 0.159(3) 0.035(8) Uiso d 1 . .

loop_
_atom_site_aniso_label
_atom_site_aniso_U_11
_atom_site_aniso_U_22
_atom_site_aniso_U_33
_atom_site_aniso_U_12
_atom_site_aniso_U_13
_atom_site_aniso_U_23
Ni1 0.01215(12) 0.01505(13) 0.01544(13) -0.00015(8) 0.00804(10) -0.00036(9)
S1 0.0129(2) 0.0156(2) 0.0155(2) 0.00119(16) 0.00791(19) -0.00091(16)
O1 0.0150(7) 0.0182(7) 0.0209(7) -0.0005(6) 0.0107(6) -0.0016(6)
O2 0.0156(7) 0.0192(7) 0.0201(7) 0.0002(6) 0.0096(6) -0.0001(6)
O3 0.0135(6) 0.0186(7) 0.0189(7) -0.0002(5) 0.0085(6) -0.0026(5)
O4 0.0185(7) 0.0215(7) 0.0232(7) -0.0017(5) 0.0143(6) -0.0020(6)
O5 0.0187(7) 0.0231(7) 0.0160(7) 0.0020(6) 0.0091(6) 0.0005(6)
O6 0.0208(7) 0.0179(7) 0.0244(7) 0.0034(6) 0.0120(6) -0.0023(6)
N11 0.0137(7) 0.0195(8) 0.0167(8) 0.0010(6) 0.0089(7) 0.0004(6)
N12 0.0166(8) 0.0181(8) 0.0206(8) -0.0013(6) 0.0114(7) -0.0012(6)
N13 0.0173(8) 0.0185(8) 0.0205(8) -0.0001(6) 0.0126(7) -0.0002(6)
N31 0.0182(8) 0.0211(8) 0.0199(8) 0.0007(6) 0.0109(7) 0.0025(7)
N32 0.0258(9) 0.0194(9) 0.0452(12) 0.0010(7) 0.0236(9) -0.0013(8)
N33 0.0173(8) 0.0216(8) 0.0237(9) -0.0012(7) 0.0136(7) -0.0013(7)
C21 0.0145(9) 0.0201(9) 0.0180(9) -0.0002(7) 0.0093(8) 0.0003(7)
C22 0.0187(9) 0.0184(9) 0.0306(11) -0.0013(8) 0.0142(9) -0.0021(8)
C23 0.0178(9) 0.0227(10) 0.0206(9) -0.0014(8) 0.0126(8) -0.0018(8)
C41 0.0172(9) 0.0252(10) 0.0172(9) -0.0006(8) 0.0084(8) -0.0021(8)
C42 0.0281(11) 0.0196(10) 0.0389(13) -0.0056(8) 0.0224(10) -0.0052(9)
C43 0.0219(10) 0.0301(11) 0.0227(10) -0.0027(8) 0.0155(9) -0.0035(8)
C51 0.0202(10) 0.0200(10) 0.0196(10) -0.0003(7) 0.0109(8) -0.0025(8)
C52 0.0184(9) 0.0194(9) 0.0264(10) -0.0033(8) 0.0140(9) -0.0017(8)
C53 0.0182(9) 0.0237(10) 0.0203(9) -0.0014(8) 0.0119(8) -0.0036(8)
C61 0.0302(12) 0.0242(11) 0.0319(12) 0.0048(9) 0.0169(10) 0.0112(9)
C62 0.0368(14) 0.0281(13) 0.078(2) 0.0115(11) 0.0379(15) 0.0054(13)
C63 0.0149(9) 0.0286(11) 0.0298(11) -0.0039(8) 0.0127(9) -0.0026(9)
C71 0.0353(14) 0.0302(13) 0.0618(18) 0.0143(11) 0.0252(14) 0.0112(12)
C72A 0.025 0.027(2) 0.048(3) 0.0004(15) 0.0218(14) -0.0071(18)
C72B 0.025 0.075(6) 0.063(5) 0.022(3) 0.017(3) 0.005(4)
C73 0.0295(11) 0.0316(12) 0.0298(11) -0.0081(9) 0.0211(10) -0.0042(9)

loop_
_atom_type_symbol
_atom_type_description
_atom_type_scat_dispersion_real
_atom_type_scat_dispersion_imag
_atom_type_scat_source
C C 0.0030 0.0020 'International Tables Vol C Tables 4.2.6.8 and 6.1.1.4'
H H 0.0000 0.0000 'International Tables Vol C Tables 4.2.6.8 and 6.1.1.4'
N N 0.0060 0.0030 'International Tables Vol C Tables 4.2.6.8 and 6.1.1.4'
Ni Ni 0.3390 1.1120 'International Tables Vol C Tables 4.2.6.8 and 6.1.1.4'
O O 0.0110 0.0060 'International Tables Vol C Tables 4.2.6.8 and 6.1.1.4'
S S 0.1250 0.1230 'International Tables Vol C Tables 4.2.6.8 and 6.1.1.4'

loop_
_geom_angle_atom_site_label_1
_geom_angle_atom_site_label_2
_geom_angle_atom_site_label_3
_geom_angle
N11 Ni1 N13 91.81(6)
N11 Ni1 N12 97.97(7)
N13 Ni1 N12 94.83(7)
N11 Ni1 O2 172.09(6)
N13 Ni1 O2 89.27(6)
N12 Ni1 O2 89.74(6)
N11 Ni1 O1 88.13(6)
N13 Ni1 O1 176.45(6)
N12 Ni1 O1 88.70(6)
O2 Ni1 O1 90.31(6)
N11 Ni1 O3 88.30(6)
N13 Ni1 O3 89.68(6)
N12 Ni1 O3 172.14(6)
O2 Ni1 O3 83.87(6)
O1 Ni1 O3 86.76(6)
O6 S1 O4 110.10(9)
O6 S1 O3 110.12(8)
O4 S1 O3 108.54(8)
O6 S1 O5 111.04(9)
O4 S1 O5 108.45(8)
O3 S1 O5 108.52(8)
Ni1 O1 H1A 101(2)
Ni1 O1 H1B 122(2)
H1A O1 H1B 101(3)
Ni1 O2 H2A 106(2)
Ni1 O2 H2B 116(2)
H2A O2 H2B 104(3)
S1 O3 Ni1 130.19(8)
C21 N11 C51 105.50(17)
C21 N11 Ni1 121.44(14)
C51 N11 Ni1 133.00(14)
C22 N12 C52 105.42(17)
C22 N12 Ni1 123.31(14)
C52 N12 Ni1 130.90(13)
C23 N13 C53 105.29(16)
C23 N13 Ni1 128.18(14)
C53 N13 Ni1 126.53(13)
C21 N31 C41 107.37(17)
C21 N31 C61 125.43(18)
C41 N31 C61 127.20(18)
C22 N32 C42 107.12(18)
C22 N32 C62 123.8(2)
C42 N32 C62 128.9(2)
C23 N33 C43 107.43(17)
C23 N33 C63 125.87(18)
C43 N33 C63 126.65(18)
N11 C21 N31 111.34(17)
N11 C21 H21 124.3
N31 C21 H21 124.3
N12 C22 N32 111.58(18)
N12 C22 H22 124.2
N32 C22 H22 124.2
N13 C23 N33 111.33(18)
N13 C23 H23 124.3
N33 C23 H23 124.3
C51 C41 N31 105.98(18)
C51 C41 H41 127.0
N31 C41 H41 127.0
C52 C42 N32 106.21(19)
C52 C42 H42 126.9
N32 C42 H42 126.9
C53 C43 N33 105.81(18)
C53 C43 H43 127.1
N33 C43 H43 127.1
C41 C51 N11 109.81(18)
C41 C51 H51 125.1
N11 C51 H51 125.1
C42 C52 N12 109.66(18)
C42 C52 H52 125.2
N12 C52 H52 125.2
C43 C53 N13 110.15(18)
C43 C53 H53 124.9
N13 C53 H53 124.9
N31 C61 C71 112.3(2)
N31 C61 H61A 109.1
C71 C61 H61A 109.1
N31 C61 H61B 109.1
C71 C61 H61B 109.1
H61A C61 H61B 107.9
N32 C62 C72A 113.7(3)
N32 C62 C72B 115.8(3)
N32 C62 H62A 108.8
C72A C62 H62A 108.8
N32 C62 H62B 108.8
C72A C62 H62B 108.8
H62A C62 H62B 107.7
N32 C62 H62C 108.3
C72B C62 H62C 108.3
N32 C62 H62D 108.3
C72B C62 H62D 108.3
H62C C62 H62D 107.4
N33 C63 C73 111.69(18)
N33 C63 H63A 109.3
C73 C63 H63A 109.3
N33 C63 H63B 109.3
C73 C63 H63B 109.3
H63A C63 H63B 107.9
C61 C71 H71A 109.5
C61 C71 H71B 109.5
H71A C71 H71B 109.5
C61 C71 H71C 109.5
H71A C71 H71C 109.5
H71B C71 H71C 109.5
C62 C72A H72A 109.5
C62 C72A H72B 109.5
H72A C72A H72B 109.5
C62 C72A H72C 109.5
H72A C72A H72C 109.5
H72B C72A H72C 109.5
C62 C72B H72D 109.5
C62 C72B H72E 109.5
H72D C72B H72E 109.5
C62 C72B H72F 109.5
H72D C72B H72F 109.5
H72E C72B H72F 109.5
C63 C73 H73A 109.5
C63 C73 H73B 109.5
H73A C73 H73B 109.5
C63 C73 H73C 109.5
H73A C73 H73C 109.5
H73B C73 H73C 109.5

loop_
_geom_bond_atom_site_label_1
_geom_bond_atom_site_label_2
_geom_bond_distance
Ni1 N11 2.0630(16)
Ni1 N13 2.0667(16)
Ni1 N12 2.0817(17)
Ni1 O2 2.1195(15)
Ni1 O1 2.1485(15)
Ni1 O3 2.1502(14)
S1 O6 1.4574(14)
S1 O4 1.4878(14)
S1 O3 1.4902(14)
S1 O5 1.4920(14)
O1 H1A 0.84(3)
O1 H1B 0.77(3)
O2 H2A 0.81(3)
O2 H2B 0.85(3)
N11 C21 1.322(3)
N11 C51 1.378(3)
N12 C22 1.320(3)
N12 C52 1.385(3)
N13 C23 1.326(3)
N13 C53 1.373(3)
N31 C21 1.348(3)
N31 C41 1.372(3)
N31 C61 1.466(3)
N32 C22 1.347(3)
N32 C42 1.378(3)
N32 C62 1.455(3)
N33 C23 1.345(3)
N33 C43 1.372(3)
N33 C63 1.471(3)
C21 H21 0.9500
C22 H22 0.9500
C23 H23 0.9500
C41 C51 1.360(3)
C41 H41 0.9500
C42 C52 1.354(3)
C42 H42 0.9500
C43 C53 1.359(3)
C43 H43 0.9500
C51 H51 0.9500
C52 H52 0.9500
C53 H53 0.9500
C61 C71 1.492(3)
C61 H61A 0.9900
C61 H61B 0.9900
C62 C72A 1.499(3)
C62 C72B 1.512(3)
C62 H62A 0.9900
C62 H62B 0.9900
C62 H62C 0.9900
C62 H62D 0.9900
C63 C73 1.509(3)
C63 H63A 0.9900
C63 H63B 0.9900
C71 H71A 0.9800
C71 H71B 0.9800
C71 H71C 0.9800
C72A H72A 0.9800
C72A H72B 0.9800
C72A H72C 0.9800
C72B H72D 0.9800
C72B H72E 0.9800
C72B H72F 0.9800
C73 H73A 0.9800
C73 H73B 0.9800
C73 H73C 0.9800

loop_
_geom_hbond_atom_site_label_D
_geom_hbond_atom_site_label_H
_geom_hbond_atom_site_label_A
_geom_hbond_site_symmetry_A
_geom_hbond_distance_DH
_geom_hbond_distance_HA
_geom_hbond_distance_DA
_geom_hbond_angle_DHA
O1 H1A O4 . 0.84(3) 1.88(3) 2.706(2) 170(3)
O1 H1B O5 3 0.77(3) 2.02(3) 2.786(2) 173(3)
O2 H2B O4 3 0.85(3) 1.88(3) 2.720(2) 171(3)
O2 H2A O5 . 0.81(3) 2.00(3) 2.791(2) 165(3)
C22 H22 O5 3_555 0.95 2.60 3.511(3) 162
C23 H23 O6 2_655 0.95 2.56 3.409(3) 150
C52 H52 O6 2_655 0.95 2.42 3.315(3) 157
C73 H73B O6 3_655 0.98 2.40 3.347(3) 163
C61 H61A Cg1 2_645 0.99 2.80 3.779(3) 169
C61 H61B Cg2 3_656 0.99 2.97 3.816(3) 144

loop_
_geom_torsion_atom_site_label_1
_geom_torsion_atom_site_label_2
_geom_torsion_atom_site_label_3
_geom_torsion_atom_site_label_4
_geom_torsion
O6 S1 O3 Ni1 -172.84(10)
O4 S1 O3 Ni1 -52.25(13)
O5 S1 O3 Ni1 65.42(13)
C51 N11 C21 N31 0.3(2)
Ni1 N11 C21 N31 -177.08(12)
C41 N31 C21 N11 -0.1(2)
C61 N31 C21 N11 179.85(19)
C52 N12 C22 N32 0.3(3)
Ni1 N12 C22 N32 -173.42(15)
C42 N32 C22 N12 -0.1(3)
C62 N32 C22 N12 176.4(2)
C53 N13 C23 N33 0.3(2)
Ni1 N13 C23 N33 179.50(13)
C43 N33 C23 N13 -0.1(2)
C63 N33 C23 N13 177.42(18)
C21 N31 C41 C51 -0.2(2)
C61 N31 C41 C51 179.9(2)
C22 N32 C42 C52 -0.1(3)
C62 N32 C42 C52 -176.4(2)
C23 N33 C43 C53 -0.2(2)
C63 N33 C43 C53 -177.64(19)
N31 C41 C51 N11 0.4(2)
C21 N11 C51 C41 -0.5(2)
Ni1 N11 C51 C41 176.55(14)
N32 C42 C52 N12 0.3(3)
C22 N12 C52 C42 -0.4(2)
Ni1 N12 C52 C42 172.68(15)
N33 C43 C53 N13 0.4(2)
C23 N13 C53 C43 -0.4(2)
Ni1 N13 C53 C43 -179.64(14)
C21 N31 C61 C71 114.2(3)
C41 N31 C61 C71 -65.9(3)
C22 N32 C62 C72A 130.5(3)
C42 N32 C62 C72A -53.8(4)
C22 N32 C62 C72B -110.8(5)
C42 N32 C62 C72B 64.9(5)
C23 N33 C63 C73 -111.6(2)
C43 N33 C63 C73 65.4(3)

_cod_database_fobs_code 2241574
